data_1572821
loop_
_publ_author_name
'Zhong, Minling'
'Zhang, Jie'
'Xie, Zuowei'

_publ_section_title
;
 N[double bond, length as m-dash]N bond cleavage in diazirines by a cyclic
 diborane(4) compound.
;
_journal_issue 43
_journal_name_full 'Chemical science'
_journal_page_first 18048
_journal_page_last 18051
_journal_paper_doi 10.1039/d4sc04980b
_journal_volume 15
_journal_year 2024
_chemical_formula_sum 'C18 H27 B12 Br2 F3 N2 S'
_chemical_formula_weight 650.01
_space_group_crystal_system orthorhombic
_space_group_IT_number 61
_space_group_name_Hall '-P 2ac 2ab'
_space_group_name_H-M_alt 'P b c a'
_atom_sites_solution_hydrogens geom
_audit_creation_method SHELXL-2018/3
_audit_update_record
;
2024-01-12 deposited with the CCDC.	2024-10-07 downloaded from the CCDC.
;
_cell_angle_alpha 90
_cell_angle_beta 90
_cell_angle_gamma 90
_cell_formula_units_Z 8
_cell_length_a 10.0967(4)
_cell_length_b 23.8308(10)
_cell_length_c 24.3101(11)
_cell_measurement_reflns_used 1312
_cell_measurement_temperature 296(2)
_cell_measurement_theta_max 15
_cell_measurement_theta_min 15
_cell_volume 5849.3(4)
_computing_cell_refinement 'BRUKER D8VENTURE DIFFRACTOMETER'
_computing_data_collection 'BRUKER D8VENTURE DIFFRACTOMETER'
_computing_data_reduction 'BRUKER D8VENTURE DIFFRACTOMETER'
_computing_molecular_graphics 'BRUKER SHELXTL'
_computing_publication_material 'BRUKER SHELXTL'
_computing_structure_refinement 'SHELXL-2018/3 (Sheldrick, 2018)'
_computing_structure_solution 'SHELXT 2014/5 (Sheldrick, 2014)'
_diffrn_ambient_temperature 296(2)
_diffrn_measured_fraction_theta_full 0.999
_diffrn_measured_fraction_theta_max 0.999
_diffrn_measurement_device_type 'BRUKER D8VENTURE DIFFRACTOMETER'
_diffrn_measurement_method 'PHI & OMEGA SCAN'
_diffrn_radiation_type MoK\a
_diffrn_radiation_wavelength 0.71073
_diffrn_reflns_av_R_equivalents 0.0858
_diffrn_reflns_av_unetI/netI 0.0310
_diffrn_reflns_Laue_measured_fraction_full 0.999
_diffrn_reflns_Laue_measured_fraction_max 0.999
_diffrn_reflns_limit_h_max 12
_diffrn_reflns_limit_h_min -12
_diffrn_reflns_limit_k_max 28
_diffrn_reflns_limit_k_min -28
_diffrn_reflns_limit_l_max 29
_diffrn_reflns_limit_l_min -29
_diffrn_reflns_number 112979
_diffrn_reflns_point_group_measured_fraction_full 0.999
_diffrn_reflns_point_group_measured_fraction_max 0.999
_diffrn_reflns_theta_full 25.242
_diffrn_reflns_theta_max 25.249
_diffrn_reflns_theta_min 2.622
_exptl_absorpt_coefficient_mu 2.876
_exptl_absorpt_correction_T_max 0.7456
_exptl_absorpt_correction_T_min 0.5216
_exptl_absorpt_correction_type multi-scan
_exptl_crystal_colour colourless
_exptl_crystal_density_diffrn 1.476
_exptl_crystal_description block
_exptl_crystal_F_000 2576
_exptl_crystal_size_max 0.500
_exptl_crystal_size_mid 0.400
_exptl_crystal_size_min 0.300
_refine_diff_density_max 0.606
_refine_diff_density_min -0.402
_refine_diff_density_rms 0.064
_refine_ls_extinction_method none
_refine_ls_goodness_of_fit_ref 1.058
_refine_ls_hydrogen_treatment constr
_refine_ls_matrix_type full
_refine_ls_number_parameters 343
_refine_ls_number_reflns 5294
_refine_ls_number_restraints 6
_refine_ls_restrained_S_all 1.059
_refine_ls_R_factor_all 0.0854
_refine_ls_R_factor_gt 0.0553
_refine_ls_shift/su_max 0.001
_refine_ls_shift/su_mean 0.000
_refine_ls_structure_factor_coef Fsqd
_refine_ls_weighting_details 'w=1/[\s^2^(Fo^2^)+(0.0567P)^2^+9.4646P] where P=(Fo^2^+2Fc^2^)/3'
_refine_ls_weighting_scheme calc
_refine_ls_wR_factor_gt 0.1190
_refine_ls_wR_factor_ref 0.1332
_reflns_Friedel_coverage 0.000
_reflns_number_gt 3801
_reflns_number_total 5294
_reflns_threshold_expression 'I > 2\s(I)'
_cod_data_source_file d4sc04980b2.cif
_cod_data_source_block 2
_cod_depositor_comments 'Adding full bibliography for 1572821--1572822.cif.'
_cod_database_code 1572821
_shelx_shelxl_version_number 2018/3
_shelx_space_group_comment
;
The symmetry employed for this shelxl refinement is uniquely defined
by the following loop, which should always be used as a source of
symmetry information in preference to the above space-group names.
They are only intended as comments.
;
_shelx_estimated_absorpt_t_min 0.327
_shelx_estimated_absorpt_t_max 0.479

loop_
_space_group_symop_operation_xyz
'x, y, z'
'-x+1/2, -y, z+1/2'
'-x, y+1/2, -z+1/2'
'x+1/2, -y+1/2, -z'
'-x, -y, -z'
'x-1/2, y, -z-1/2'
'x, -y-1/2, z-1/2'
'-x-1/2, y-1/2, z'

loop_
_atom_site_label
_atom_site_type_symbol
_atom_site_fract_x
_atom_site_fract_y
_atom_site_fract_z
_atom_site_U_iso_or_equiv
_atom_site_adp_type
_atom_site_occupancy
_atom_site_site_symmetry_order
_atom_site_calc_flag
_atom_site_refinement_flags_posn
_atom_site_refinement_flags_adp
_atom_site_refinement_flags_occupancy
_atom_site_disorder_assembly
_atom_site_disorder_group
S1 S 0.15056(13) 0.44660(5) 0.51938(5) 0.0541(3) Uani 1 1 d . . . . .
Br1 Br 0.06715(5) 0.47094(3) 0.38734(2) 0.0653(2) Uani 1 1 d . . . . .
Br2 Br 0.29689(6) 0.55054(2) 0.44147(2) 0.0667(2) Uani 1 1 d . . . . .
F3 F 0.2158(3) 0.28275(14) 0.45377(13) 0.0828(10) Uani 1 1 d . . . . .
F2 F 0.1634(3) 0.24558(14) 0.53035(15) 0.0862(10) Uani 1 1 d . . . . .
F1 F 0.3250(4) 0.21171(13) 0.48325(15) 0.0916(11) Uani 1 1 d . . . . .
C1 C 0.3609(4) 0.44284(18) 0.37881(16) 0.0405(10) Uani 1 1 d . . . . .
C2 C 0.4248(4) 0.38790(18) 0.41151(18) 0.0418(10) Uani 1 1 d . . . . .
C11 C 0.0375(5) 0.3900(3) 0.5213(2) 0.0727(16) Uani 1 1 d . . . . .
H11A H -0.027392 0.396691 0.549421 0.109 Uiso 1 1 calc R U . . .
H11B H -0.005942 0.386777 0.486296 0.109 Uiso 1 1 calc R U . . .
H11C H 0.084262 0.355907 0.529182 0.109 Uiso 1 1 calc R U . . .
C12 C 0.2371(6) 0.4374(2) 0.5821(2) 0.0713(16) Uani 1 1 d . . . . .
H12A H 0.179279 0.445945 0.612321 0.107 Uiso 1 1 calc R U . . .
H12B H 0.266606 0.399249 0.584977 0.107 Uiso 1 1 calc R U . . .
H12C H 0.312175 0.462103 0.582977 0.107 Uiso 1 1 calc R U . . .
C13 C 0.3612(4) 0.29842(18) 0.52821(19) 0.0447(11) Uani 1 1 d . . . . .
C14 C 0.2656(5) 0.2586(2) 0.4984(2) 0.0602(13) Uani 1 1 d . . . . .
C15 C 0.4277(4) 0.2788(2) 0.57826(19) 0.0474(11) Uani 1 1 d . . . . .
C16 C 0.4071(5) 0.2260(2) 0.6009(2) 0.0596(13) Uani 1 1 d . . . . .
H16A H 0.349636 0.200970 0.583840 0.072 Uiso 1 1 calc R U . . .
C17 C 0.4711(6) 0.2104(3) 0.6485(2) 0.0774(18) Uani 1 1 d . . . . .
H17A H 0.455921 0.175063 0.663418 0.093 Uiso 1 1 calc R U . . .
C18 C 0.5556(7) 0.2459(3) 0.6736(2) 0.0838(19) Uani 1 1 d . . . . .
H18A H 0.599473 0.234574 0.705371 0.101 Uiso 1 1 calc R U . . .
C19 C 0.5773(6) 0.2985(3) 0.6529(2) 0.0824(18) Uani 1 1 d . . . . .
H19A H 0.633942 0.323133 0.670985 0.099 Uiso 1 1 calc R U . . .
C20 C 0.5148(5) 0.3148(2) 0.6049(2) 0.0613(13) Uani 1 1 d . . . . .
H20A H 0.531100 0.350232 0.590335 0.074 Uiso 1 1 calc R U . . .
C21 C -0.0219(7) 0.3841(3) 0.6821(3) 0.101(2) Uani 1 1 d D . . . .
H21A H -0.106507 0.396284 0.672874 0.122 Uiso 1 1 calc R U . . .
C22 C 0.0184(9) 0.3300(3) 0.6678(3) 0.122(3) Uani 1 1 d D . . . .
H22A H -0.038644 0.305847 0.649387 0.147 Uiso 1 1 calc R U . . .
C23 C 0.1462(9) 0.3132(4) 0.6819(3) 0.130(4) Uani 1 1 d D . . . .
H23A H 0.173401 0.276988 0.673053 0.156 Uiso 1 1 calc R U . . .
C24 C 0.2343(9) 0.3489(3) 0.7088(3) 0.128(3) Uani 1 1 d D . . . .
H24A H 0.319640 0.336935 0.717218 0.154 Uiso 1 1 calc R U . . .
C25 C 0.1924(7) 0.4027(3) 0.7227(3) 0.107(2) Uani 1 1 d D . . . .
H25A H 0.250030 0.427219 0.740504 0.129 Uiso 1 1 calc R U . . .
C26 C 0.0640(7) 0.4199(3) 0.7101(2) 0.095(2) Uani 1 1 d D . . . .
H26A H 0.035406 0.455444 0.720348 0.114 Uiso 1 1 calc R U . . .
B14 B 0.3486(5) 0.3852(2) 0.4677(2) 0.0408(12) Uani 1 1 d . . . . .
N2 N 0.3760(4) 0.34719(15) 0.50916(15) 0.0462(9) Uani 1 1 d . . . . .
B3 B 0.3183(6) 0.3766(3) 0.3580(2) 0.0560(14) Uani 1 1 d . . . . .
H3 H 0.218151 0.358893 0.361911 0.067 Uiso 1 1 calc R U . . .
B4 B 0.3559(6) 0.4307(3) 0.3103(2) 0.0646(17) Uani 1 1 d . . . . .
H4 H 0.280235 0.448275 0.282608 0.078 Uiso 1 1 calc R U . . .
B5 B 0.4802(6) 0.4738(3) 0.3390(2) 0.0602(16) Uani 1 1 d . . . . .
H5 H 0.485721 0.519017 0.330317 0.072 Uiso 1 1 calc R U . . .
B6 B 0.5206(5) 0.4461(2) 0.4050(2) 0.0486(13) Uani 1 1 d . . . . .
H6 H 0.550726 0.473163 0.439454 0.058 Uiso 1 1 calc R U . . .
B7 B 0.4635(6) 0.3350(3) 0.3677(3) 0.0666(17) Uani 1 1 d . . . . .
H7 H 0.457831 0.290111 0.377794 0.080 Uiso 1 1 calc R U . . .
B8 B 0.4230(7) 0.3619(3) 0.3016(3) 0.078(2) Uani 1 1 d . . . . .
H8 H 0.391507 0.334195 0.267826 0.094 Uiso 1 1 calc R U . . .
B9 B 0.5212(7) 0.4218(4) 0.2899(3) 0.080(2) Uani 1 1 d . . . . .
H9 H 0.553919 0.433092 0.248151 0.096 Uiso 1 1 calc R U . . .
B10 B 0.6236(6) 0.4319(3) 0.3482(3) 0.0674(18) Uani 1 1 d . . . . .
H10 H 0.723401 0.450095 0.344667 0.081 Uiso 1 1 calc R U . . .
B11 B 0.5871(6) 0.3786(3) 0.3962(2) 0.0606(16) Uani 1 1 d . . . . .
H11 H 0.661915 0.361890 0.424793 0.073 Uiso 1 1 calc R U . . .
B12 B 0.5883(6) 0.3628(3) 0.3252(3) 0.0727(19) Uani 1 1 d . . . . .
H12 H 0.664732 0.335842 0.306821 0.087 Uiso 1 1 calc R U . . .
B13 B 0.2540(5) 0.4701(2) 0.4200(2) 0.0441(12) Uani 1 1 d . . . . .
N1 N 0.2570(3) 0.43111(14) 0.47003(13) 0.0392(8) Uani 1 1 d . . . . .

loop_
_atom_site_aniso_label
_atom_site_aniso_U_11
_atom_site_aniso_U_22
_atom_site_aniso_U_33
_atom_site_aniso_U_23
_atom_site_aniso_U_13
_atom_site_aniso_U_12
S1 0.0646(8) 0.0515(7) 0.0461(7) 0.0022(5) 0.0228(6) 0.0046(6)
Br1 0.0455(3) 0.0923(4) 0.0581(3) -0.0003(3) -0.0035(2) 0.0168(3)
Br2 0.0808(4) 0.0441(3) 0.0750(4) 0.0053(3) 0.0029(3) 0.0014(3)
F3 0.087(2) 0.082(2) 0.080(2) 0.0176(18) -0.0333(19) -0.0180(18)
F2 0.0606(19) 0.086(2) 0.111(3) 0.026(2) -0.0056(19) -0.0255(17)
F1 0.109(3) 0.0580(19) 0.108(3) -0.0211(18) -0.022(2) 0.0089(19)
C1 0.038(2) 0.055(3) 0.028(2) 0.0083(19) 0.0004(18) 0.002(2)
C2 0.043(2) 0.043(2) 0.039(2) 0.000(2) 0.003(2) 0.004(2)
C11 0.050(3) 0.087(4) 0.081(4) 0.001(3) 0.024(3) -0.009(3)
C12 0.084(4) 0.088(4) 0.041(3) -0.007(3) 0.014(3) -0.010(3)
C13 0.039(2) 0.044(3) 0.051(3) 0.004(2) 0.010(2) 0.003(2)
C14 0.055(3) 0.054(3) 0.072(4) 0.009(3) -0.005(3) -0.001(3)
C15 0.043(2) 0.052(3) 0.047(3) 0.011(2) 0.009(2) 0.004(2)
C16 0.057(3) 0.061(3) 0.061(3) 0.020(3) 0.004(3) 0.002(2)
C17 0.074(4) 0.088(4) 0.070(4) 0.037(3) 0.011(3) 0.016(3)
C18 0.087(5) 0.111(5) 0.053(4) 0.023(4) -0.007(3) 0.022(4)
C19 0.081(4) 0.101(5) 0.065(4) -0.002(4) -0.017(3) 0.003(4)
C20 0.066(3) 0.064(3) 0.055(3) 0.008(3) -0.003(3) -0.003(3)
C21 0.100(5) 0.133(7) 0.071(5) 0.011(5) 0.026(4) 0.008(5)
C22 0.166(9) 0.096(6) 0.104(6) -0.002(5) 0.038(7) -0.030(6)
C23 0.202(11) 0.100(6) 0.087(6) 0.010(5) 0.048(7) 0.044(7)
C24 0.133(8) 0.173(10) 0.079(6) 0.032(6) 0.022(5) 0.061(8)
C25 0.136(7) 0.129(7) 0.056(4) 0.012(4) -0.017(4) -0.009(6)
C26 0.146(7) 0.090(5) 0.049(4) 0.000(3) 0.015(4) 0.020(5)
B14 0.043(3) 0.041(3) 0.039(3) 0.001(2) 0.000(2) -0.009(2)
N2 0.048(2) 0.044(2) 0.046(2) 0.0056(18) 0.0075(18) 0.0025(18)
B3 0.047(3) 0.072(4) 0.050(3) -0.016(3) 0.004(3) -0.001(3)
B4 0.056(4) 0.107(5) 0.031(3) 0.002(3) 0.001(3) 0.008(4)
B5 0.050(3) 0.084(4) 0.047(3) 0.023(3) 0.010(3) -0.002(3)
B6 0.038(3) 0.064(3) 0.044(3) 0.013(3) 0.000(2) -0.004(3)
B7 0.066(4) 0.069(4) 0.065(4) -0.019(3) 0.016(3) 0.011(3)
B8 0.062(4) 0.120(6) 0.052(4) -0.033(4) 0.012(3) 0.005(4)
B9 0.063(4) 0.137(7) 0.040(3) 0.005(4) 0.019(3) 0.008(4)
B10 0.041(3) 0.106(5) 0.056(4) 0.015(4) 0.013(3) 0.000(3)
B11 0.043(3) 0.084(4) 0.055(4) 0.004(3) 0.005(3) 0.015(3)
B12 0.053(4) 0.106(5) 0.060(4) -0.016(4) 0.019(3) 0.014(4)
B13 0.042(3) 0.052(3) 0.038(3) 0.004(2) -0.004(2) 0.003(2)
N1 0.0447(19) 0.0408(19) 0.0322(19) 0.0037(15) 0.0089(16) 0.0041(16)

loop_
_atom_type_symbol
_atom_type_description
_atom_type_scat_dispersion_real
_atom_type_scat_dispersion_imag
_atom_type_scat_source
C C 0.0033 0.0016 'International Tables Vol C Tables 4.2.6.8 and 6.1.1.4'
H H 0.0000 0.0000 'International Tables Vol C Tables 4.2.6.8 and 6.1.1.4'
B B 0.0013 0.0007 'International Tables Vol C Tables 4.2.6.8 and 6.1.1.4'
N N 0.0061 0.0033 'International Tables Vol C Tables 4.2.6.8 and 6.1.1.4'
Br Br -0.2901 2.4595 'International Tables Vol C Tables 4.2.6.8 and 6.1.1.4'
S S 0.1246 0.1234 'International Tables Vol C Tables 4.2.6.8 and 6.1.1.4'
F F 0.0171 0.0103 'International Tables Vol C Tables 4.2.6.8 and 6.1.1.4'

loop_
_geom_angle_atom_site_label_1
_geom_angle_atom_site_label_2
_geom_angle_atom_site_label_3
_geom_angle
_geom_angle_site_symmetry_1
_geom_angle_site_symmetry_3
_geom_angle_publ_flag
N1 S1 C11 105.6(2) . . ?
N1 S1 C12 106.1(2) . . ?
C11 S1 C12 101.6(3) . . ?
B13 C1 C2 106.3(3) . . ?
B13 C1 B4 131.4(4) . . ?
C2 C1 B4 110.4(4) . . ?
B13 C1 B3 112.8(4) . . ?
C2 C1 B3 60.9(3) . . ?
B4 C1 B3 62.9(3) . . ?
B13 C1 B5 130.5(4) . . ?
C2 C1 B5 109.7(3) . . ?
B4 C1 B5 62.5(3) . . ?
B3 C1 B5 114.0(4) . . ?
B13 C1 B6 112.1(4) . . ?
C2 C1 B6 60.0(3) . . ?
B4 C1 B6 113.4(4) . . ?
B3 C1 B6 112.6(4) . . ?
B5 C1 B6 62.2(3) . . ?
B14 C2 C1 105.0(3) . . ?
B14 C2 B11 131.3(4) . . ?
C1 C2 B11 112.0(4) . . ?
B14 C2 B7 129.0(4) . . ?
C1 C2 B7 112.0(4) . . ?
B11 C2 B7 62.7(3) . . ?
B14 C2 B6 113.2(4) . . ?
C1 C2 B6 62.2(3) . . ?
B11 C2 B6 62.4(3) . . ?
B7 C2 B6 114.6(4) . . ?
B14 C2 B3 110.3(4) . . ?
C1 C2 B3 61.0(3) . . ?
B11 C2 B3 114.9(4) . . ?
B7 C2 B3 63.3(3) . . ?
B6 C2 B3 114.5(4) . . ?
S1 C11 H11A 109.5 . . ?
S1 C11 H11B 109.5 . . ?
H11A C11 H11B 109.5 . . ?
S1 C11 H11C 109.5 . . ?
H11A C11 H11C 109.5 . . ?
H11B C11 H11C 109.5 . . ?
S1 C12 H12A 109.5 . . ?
S1 C12 H12B 109.5 . . ?
H12A C12 H12B 109.5 . . ?
S1 C12 H12C 109.5 . . ?
H12A C12 H12C 109.5 . . ?
H12B C12 H12C 109.5 . . ?
N2 C13 C15 123.0(4) . . ?
N2 C13 C14 118.1(4) . . ?
C15 C13 C14 118.8(4) . . ?
F1 C14 F2 108.5(4) . . ?
F1 C14 F3 108.1(5) . . ?
F2 C14 F3 106.5(4) . . ?
F1 C14 C13 111.6(4) . . ?
F2 C14 C13 110.9(4) . . ?
F3 C14 C13 110.9(4) . . ?
C16 C15 C20 118.0(5) . . ?
C16 C15 C13 123.4(5) . . ?
C20 C15 C13 118.6(4) . . ?
C17 C16 C15 120.5(5) . . ?
C17 C16 H16A 119.7 . . ?
C15 C16 H16A 119.7 . . ?
C18 C17 C16 120.6(6) . . ?
C18 C17 H17A 119.7 . . ?
C16 C17 H17A 119.7 . . ?
C17 C18 C19 120.6(6) . . ?
C17 C18 H18A 119.7 . . ?
C19 C18 H18A 119.7 . . ?
C18 C19 C20 119.7(6) . . ?
C18 C19 H19A 120.2 . . ?
C20 C19 H19A 120.2 . . ?
C19 C20 C15 120.6(5) . . ?
C19 C20 H20A 119.7 . . ?
C15 C20 H20A 119.7 . . ?
C22 C21 C26 120.3(7) . . ?
C22 C21 H21A 119.8 . . ?
C26 C21 H21A 119.8 . . ?
C21 C22 C23 118.4(8) . . ?
C21 C22 H22A 120.8 . . ?
C23 C22 H22A 120.8 . . ?
C22 C23 C24 122.0(8) . . ?
C22 C23 H23A 119.0 . . ?
C24 C23 H23A 119.0 . . ?
C23 C24 C25 118.8(8) . . ?
C23 C24 H24A 120.6 . . ?
C25 C24 H24A 120.6 . . ?
C26 C25 C24 119.9(7) . . ?
C26 C25 H25A 120.1 . . ?
C24 C25 H25A 120.1 . . ?
C21 C26 C25 120.5(7) . . ?
C21 C26 H26A 119.7 . . ?
C25 C26 H26A 119.7 . . ?
N2 B14 N1 126.8(4) . . ?
N2 B14 C2 124.3(4) . . ?
N1 B14 C2 108.7(4) . . ?
C13 N2 B14 148.0(4) . . ?
C1 B3 C2 58.1(3) . . ?
C1 B3 B8 105.2(4) . . ?
C2 B3 B8 104.2(4) . . ?
C1 B3 B4 58.0(3) . . ?
C2 B3 B4 104.4(4) . . ?
B8 B3 B4 60.6(4) . . ?
C1 B3 B7 105.4(4) . . ?
C2 B3 B7 58.0(3) . . ?
B8 B3 B7 60.1(4) . . ?
B4 B3 B7 108.3(4) . . ?
C1 B3 H3 124.0 . . ?
C2 B3 H3 124.9 . . ?
B8 B3 H3 122.8 . . ?
B4 B3 H3 122.2 . . ?
B7 B3 H3 122.0 . . ?
C1 B4 B9 105.7(4) . . ?
C1 B4 B5 59.3(3) . . ?
B9 B4 B5 60.4(4) . . ?
C1 B4 B3 59.1(3) . . ?
B9 B4 B3 107.4(5) . . ?
B5 B4 B3 108.4(4) . . ?
C1 B4 B8 105.1(4) . . ?
B9 B4 B8 59.6(4) . . ?
B5 B4 B8 108.1(5) . . ?
B3 B4 B8 59.4(4) . . ?
C1 B4 H4 123.9 . . ?
B9 B4 H4 122.3 . . ?
B5 B4 H4 121.0 . . ?
B3 B4 H4 121.7 . . ?
B8 B4 H4 122.7 . . ?
C1 B5 B4 58.2(3) . . ?
C1 B5 B10 105.2(4) . . ?
B4 B5 B10 107.7(5) . . ?
C1 B5 B9 104.1(5) . . ?
B4 B5 B9 59.5(4) . . ?
B10 B5 B9 60.0(4) . . ?
C1 B5 B6 59.5(3) . . ?
B4 B5 B6 107.7(4) . . ?
B10 B5 B6 59.4(3) . . ?
B9 B5 B6 107.2(5) . . ?
C1 B5 H5 124.5 . . ?
B4 B5 H5 121.9 . . ?
B10 B5 H5 122.3 . . ?
B9 B5 H5 123.0 . . ?
B6 B5 H5 121.6 . . ?
C2 B6 C1 57.9(3) . . ?
C2 B6 B11 58.7(3) . . ?
C1 B6 B11 105.6(4) . . ?
C2 B6 B10 104.6(4) . . ?
C1 B6 B10 104.6(4) . . ?
B11 B6 B10 60.2(4) . . ?
C2 B6 B5 104.8(4) . . ?
C1 B6 B5 58.3(3) . . ?
B11 B6 B5 108.5(4) . . ?
B10 B6 B5 60.0(3) . . ?
C2 B6 H6 124.4 . . ?
C1 B6 H6 124.2 . . ?
B11 B6 H6 121.6 . . ?
B10 B6 H6 123.1 . . ?
B5 B6 H6 122.1 . . ?
C2 B7 B12 104.7(5) . . ?
C2 B7 B11 58.6(3) . . ?
B12 B7 B11 60.2(4) . . ?
C2 B7 B8 104.3(5) . . ?
B12 B7 B8 59.9(4) . . ?
B11 B7 B8 107.9(5) . . ?
C2 B7 B3 58.8(3) . . ?
B12 B7 B3 107.5(5) . . ?
B11 B7 B3 107.9(4) . . ?
B8 B7 B3 59.4(4) . . ?
C2 B7 H7 124.8 . . ?
B12 B7 H7 122.4 . . ?
B11 B7 H7 121.4 . . ?
B8 B7 H7 122.7 . . ?
B3 B7 H7 121.8 . . ?
B12 B8 B9 60.7(4) . . ?
B12 B8 B3 108.1(4) . . ?
B9 B8 B3 107.6(5) . . ?
B12 B8 B7 59.5(4) . . ?
B9 B8 B7 108.0(5) . . ?
B3 B8 B7 60.5(3) . . ?
B12 B8 B4 108.0(5) . . ?
B9 B8 B4 59.2(4) . . ?
B3 B8 B4 59.9(3) . . ?
B7 B8 B4 108.1(4) . . ?
B12 B8 H8 121.6 . . ?
B9 B8 H8 121.9 . . ?
B3 B8 H8 121.7 . . ?
B7 B8 H8 121.6 . . ?
B4 B8 H8 122.0 . . ?
B4 B9 B8 61.2(4) . . ?
B4 B9 B5 60.1(4) . . ?
B8 B9 B5 109.1(4) . . ?
B4 B9 B10 108.2(4) . . ?
B8 B9 B10 108.1(5) . . ?
B5 B9 B10 60.0(4) . . ?
B4 B9 B12 108.8(5) . . ?
B8 B9 B12 59.8(4) . . ?
B5 B9 B12 108.4(4) . . ?
B10 B9 B12 60.0(4) . . ?
B4 B9 H9 121.1 . . ?
B8 B9 H9 121.2 . . ?
B5 B9 H9 121.4 . . ?
B10 B9 H9 121.9 . . ?
B12 B9 H9 121.6 . . ?
B6 B10 B5 60.5(3) . . ?
B6 B10 B9 108.0(4) . . ?
B5 B10 B9 60.0(4) . . ?
B6 B10 B11 59.8(3) . . ?
B5 B10 B11 108.6(4) . . ?
B9 B10 B11 108.0(5) . . ?
B6 B10 B12 107.8(4) . . ?
B5 B10 B12 108.6(5) . . ?
B9 B10 B12 60.3(4) . . ?
B11 B10 B12 59.9(4) . . ?
B6 B10 H10 121.8 . . ?
B5 B10 H10 121.2 . . ?
B9 B10 H10 121.7 . . ?
B11 B10 H10 121.7 . . ?
B12 B10 H10 121.6 . . ?
C2 B11 B6 58.9(3) . . ?
C2 B11 B7 58.7(3) . . ?
B6 B11 B7 108.4(4) . . ?
C2 B11 B12 104.4(4) . . ?
B6 B11 B12 108.4(4) . . ?
B7 B11 B12 59.7(4) . . ?
C2 B11 B10 104.6(4) . . ?
B6 B11 B10 60.0(3) . . ?
B7 B11 B10 108.1(5) . . ?
B12 B11 B10 60.3(4) . . ?
C2 B11 H11 125.0 . . ?
B6 B11 H11 121.1 . . ?
B7 B11 H11 121.4 . . ?
B12 B11 H11 122.4 . . ?
B10 B11 H11 122.3 . . ?
B7 B12 B8 60.6(4) . . ?
B7 B12 B11 60.1(4) . . ?
B8 B12 B11 108.4(4) . . ?
B7 B12 B10 108.0(4) . . ?
B8 B12 B10 107.7(5) . . ?
B11 B12 B10 59.8(4) . . ?
B7 B12 B9 108.0(4) . . ?
B8 B12 B9 59.5(4) . . ?
B11 B12 B9 107.6(5) . . ?
B10 B12 B9 59.8(4) . . ?
B7 B12 H12 121.4 . . ?
B8 B12 H12 121.6 . . ?
B11 B12 H12 121.7 . . ?
B10 B12 H12 122.0 . . ?
B9 B12 H12 122.1 . . ?
N1 B13 C1 103.6(4) . . ?
N1 B13 Br2 111.3(3) . . ?
C1 B13 Br2 113.4(3) . . ?
N1 B13 Br1 109.4(3) . . ?
C1 B13 Br1 112.4(3) . . ?
Br2 B13 Br1 106.7(2) . . ?
B14 N1 B13 116.4(3) . . ?
B14 N1 S1 128.3(3) . . ?
B13 N1 S1 115.4(3) . . ?

loop_
_geom_bond_atom_site_label_1
_geom_bond_atom_site_label_2
_geom_bond_distance
_geom_bond_site_symmetry_2
_geom_bond_publ_flag
S1 N1 1.653(3) . ?
S1 C11 1.767(5) . ?
S1 C12 1.770(6) . ?
Br1 B13 2.047(5) . ?
Br2 B13 2.033(6) . ?
F3 C14 1.327(6) . ?
F2 C14 1.329(6) . ?
F1 C14 1.321(6) . ?
C1 B13 1.609(7) . ?
C1 C2 1.662(6) . ?
C1 B4 1.692(7) . ?
C1 B3 1.712(7) . ?
C1 B5 1.712(7) . ?
C1 B6 1.735(7) . ?
C2 B14 1.568(6) . ?
C2 B11 1.695(7) . ?
C2 B7 1.695(7) . ?
C2 B6 1.698(7) . ?
C2 B3 1.710(7) . ?
C11 H11A 0.9600 . ?
C11 H11B 0.9600 . ?
C11 H11C 0.9600 . ?
C12 H12A 0.9600 . ?
C12 H12B 0.9600 . ?
C12 H12C 0.9600 . ?
C13 N2 1.260(5) . ?
C13 C15 1.466(6) . ?
C13 C14 1.535(7) . ?
C15 C16 1.389(6) . ?
C15 C20 1.389(7) . ?
C16 C17 1.375(7) . ?
C16 H16A 0.9300 . ?
C17 C18 1.348(9) . ?
C17 H17A 0.9300 . ?
C18 C19 1.368(9) . ?
C18 H18A 0.9300 . ?
C19 C20 1.382(7) . ?
C19 H19A 0.9300 . ?
C20 H20A 0.9300 . ?
C21 C22 1.3937(10) . ?
C21 C26 1.3937(10) . ?
C21 H21A 0.9300 . ?
C22 C23 1.3939(10) . ?
C22 H22A 0.9300 . ?
C23 C24 1.3941(10) . ?
C23 H23A 0.9300 . ?
C24 C25 1.3941(10) . ?
C24 H24A 0.9300 . ?
C25 C26 1.3938(10) . ?
C25 H25A 0.9300 . ?
C26 H26A 0.9300 . ?
B14 N2 1.384(6) . ?
B14 N1 1.434(6) . ?
B3 B8 1.766(8) . ?
B3 B4 1.776(9) . ?
B3 B7 1.786(8) . ?
B3 H3 1.1000 . ?
B4 B9 1.754(9) . ?
B4 B5 1.765(9) . ?
B4 B8 1.788(10) . ?
B4 H4 1.1000 . ?
B5 B10 1.772(9) . ?
B5 B9 1.771(10) . ?
B5 B6 1.781(8) . ?
B5 H5 1.1000 . ?
B6 B11 1.757(9) . ?
B6 B10 1.761(8) . ?
B6 H6 1.1000 . ?
B7 B12 1.758(9) . ?
B7 B11 1.765(9) . ?
B7 B8 1.778(10) . ?
B7 H7 1.1000 . ?
B8 B12 1.765(9) . ?
B8 B9 1.760(11) . ?
B8 H8 1.1000 . ?
B9 B10 1.772(9) . ?
B9 B12 1.780(11) . ?
B9 H9 1.1000 . ?
B10 B11 1.766(9) . ?
B10 B12 1.775(10) . ?
B10 H10 1.1000 . ?
B11 B12 1.767(8) . ?
B11 H11 1.1000 . ?
B12 H12 1.1000 . ?
B13 N1 1.531(6) . ?
